data_7246155
loop_
_publ_author_name
'Chen, Kai'
'Zhu, Zhao-Qiang'
'Zhang, Ming-Hui'
'Yang, Xiang'
'Li, Jie'
'Chen, Chen'
'Redshaw, Carl'

_publ_section_title
;
 4,4&#x2032;-Biphenyldisulfonic acid induced coordination polymers of
 symmetrical tetramethyl cucurbit[6]uril with alkaline-earth metals for
 detection of antibiotics
;
_journal_issue 6
_journal_name_full CrystEngComm
_journal_page_first 961
_journal_page_last 970
_journal_paper_doi 10.1039/D2CE01470J
_journal_volume 25
_journal_year 2023
_chemical_formula_sum 'C64 H60 Ca2 N24 O34 S4'
_chemical_formula_weight 1917.76
_space_group_crystal_system triclinic
_space_group_IT_number 2
_space_group_name_Hall '-P 1'
_space_group_name_H-M_alt 'P -1'
_atom_sites_solution_hydrogens geom
_audit_creation_method SHELXL-2018/3
_audit_update_record
;
2022-10-31 deposited with the CCDC.	2023-01-06 downloaded from the CCDC.
;
_cell_angle_alpha 95.591(5)
_cell_angle_beta 94.067(5)
_cell_angle_gamma 102.427(5)
_cell_formula_units_Z 2
_cell_length_a 10.493(5)
_cell_length_b 15.940(5)
_cell_length_c 28.368(5)
_cell_measurement_reflns_used 3492
_cell_measurement_temperature 293(2)
_cell_measurement_theta_max 21.48
_cell_measurement_theta_min 2.24
_cell_volume 4591(3)
_computing_structure_refinement 'SHELXL-2018/3 (Sheldrick, 2018)'
_diffrn_ambient_temperature 293(2)
_diffrn_measured_fraction_theta_full 0.995
_diffrn_measured_fraction_theta_max 0.995
_diffrn_measurement_device_type 'CCD area detector'
_diffrn_measurement_method 'phi and omega scans'
_diffrn_radiation_type MoK\a
_diffrn_radiation_wavelength 0.71069
_diffrn_reflns_av_R_equivalents 0.0366
_diffrn_reflns_av_unetI/netI 0.0828
_diffrn_reflns_Laue_measured_fraction_full 0.995
_diffrn_reflns_Laue_measured_fraction_max 0.995
_diffrn_reflns_limit_h_max 12
_diffrn_reflns_limit_h_min -9
_diffrn_reflns_limit_k_max 18
_diffrn_reflns_limit_k_min -18
_diffrn_reflns_limit_l_max 33
_diffrn_reflns_limit_l_min -32
_diffrn_reflns_number 25894
_diffrn_reflns_point_group_measured_fraction_full 0.995
_diffrn_reflns_point_group_measured_fraction_max 0.995
_diffrn_reflns_theta_full 24.999
_diffrn_reflns_theta_max 24.999
_diffrn_reflns_theta_min 0.724
_exptl_absorpt_coefficient_mu 0.307
_exptl_crystal_colour yellow
_exptl_crystal_density_diffrn 1.387
_exptl_crystal_description lump
_exptl_crystal_F_000 1976
_exptl_crystal_size_max 0.300
_exptl_crystal_size_mid 0.200
_exptl_crystal_size_min 0.200
_refine_diff_density_max 0.932
_refine_diff_density_min -0.668
_refine_diff_density_rms 0.073
_refine_ls_extinction_method none
_refine_ls_goodness_of_fit_ref 1.024
_refine_ls_hydrogen_treatment constr
_refine_ls_matrix_type full
_refine_ls_number_parameters 1157
_refine_ls_number_reflns 16089
_refine_ls_number_restraints 0
_refine_ls_restrained_S_all 1.024
_refine_ls_R_factor_all 0.1151
_refine_ls_R_factor_gt 0.0681
_refine_ls_shift/su_max 0.001
_refine_ls_shift/su_mean 0.000
_refine_ls_structure_factor_coef Fsqd
_refine_ls_weighting_details 'w=1/[\s^2^(Fo^2^)+(0.1000P)^2^] where P=(Fo^2^+2Fc^2^)/3'
_refine_ls_weighting_scheme calc
_refine_ls_wR_factor_gt 0.1798
_refine_ls_wR_factor_ref 0.2001
_reflns_Friedel_coverage 0.000
_reflns_number_gt 9100
_reflns_number_total 16089
_reflns_threshold_expression 'I > 2\s(I)'
_cod_data_source_file d2ce01470j2.cif
_cod_data_source_block shelx
_cod_depositor_comments 'Adding full bibliography for 7246155--7246157.cif.'
_cod_database_code 7246155
_shelx_shelxl_version_number 2018/3
_shelx_space_group_comment
;
The symmetry employed for this shelxl refinement is uniquely defined
by the following loop, which should always be used as a source of
symmetry information in preference to the above space-group names.
They are only intended as comments.
;
_shelx_estimated_absorpt_t_min 0.913
_shelx_estimated_absorpt_t_max 0.941
_platon_squeeze_void_probe_radius 1.20

loop_
_space_group_symop_operation_xyz
'x, y, z'
'-x, -y, -z'

loop_
_atom_site_label
_atom_site_type_symbol
_atom_site_fract_x
_atom_site_fract_y
_atom_site_fract_z
_atom_site_U_iso_or_equiv
_atom_site_adp_type
_atom_site_occupancy
_atom_site_site_symmetry_order
_atom_site_calc_flag
_atom_site_refinement_flags_posn
_atom_site_refinement_flags_adp
_atom_site_refinement_flags_occupancy
_atom_site_disorder_assembly
_atom_site_disorder_group
Ca1 Ca 0.56331(9) 0.68205(6) 0.85786(3) 0.0396(3) Uani 1 1 d . . . . .
Ca2 Ca -0.28292(9) 0.80050(6) 0.65791(3) 0.0373(2) Uani 1 1 d . . . . .
O1 O 0.4592(3) 0.8022(2) 0.87655(11) 0.0426(8) Uani 1 1 d . . . . .
O2 O 0.3395(3) 0.60860(19) 0.86478(11) 0.0396(7) Uani 1 1 d . . . . .
O3 O 0.2847(3) 0.4913(2) 0.74616(10) 0.0425(8) Uani 1 1 d . . . . .
O4 O 0.3465(3) 0.6061(2) 0.65731(11) 0.0433(8) Uani 1 1 d . . . . .
O5 O 0.4895(3) 0.82097(18) 0.66388(10) 0.0346(7) Uani 1 1 d . . . . .
O6 O 0.5431(3) 0.9159(2) 0.77842(10) 0.0423(8) Uani 1 1 d . . . . .
O7 O -0.0584(3) 0.87041(19) 0.65312(10) 0.0379(7) Uani 1 1 d . . . . .
O8 O -0.1779(3) 0.68031(19) 0.64060(10) 0.0361(7) Uani 1 1 d . . . . .
O9 O -0.2644(3) 0.56631(19) 0.73592(10) 0.0378(7) Uani 1 1 d . . . . .
O10 O -0.2089(3) 0.66671(19) 0.85320(11) 0.0403(8) Uani 1 1 d . . . . .
O11 O -0.0680(3) 0.8929(2) 0.87006(12) 0.0480(8) Uani 1 1 d . . . . .
O12 O -0.0038(3) 0.9860(2) 0.77461(11) 0.0456(8) Uani 1 1 d . . . . .
O13 O 0.3336(5) 0.5523(3) 0.50368(16) 0.1002(17) Uani 1 1 d . . . . .
O14 O 0.2946(4) 0.4141(3) 0.45705(12) 0.0777(13) Uani 1 1 d . . . . .
O15 O 0.1359(4) 0.4443(4) 0.50767(16) 0.0960(16) Uani 1 1 d . . . . .
O16 O 0.7859(4) 0.2821(2) 0.82163(16) 0.0778(13) Uani 1 1 d . . . . .
O17 O 0.5607(4) 0.2244(3) 0.83398(14) 0.0775(12) Uani 1 1 d . . . . .
O18 O 0.6785(4) 0.1384(2) 0.78791(15) 0.0753(12) Uani 1 1 d . . . . .
O19 O 0.0167(5) 0.1704(2) 0.55994(13) 0.0763(13) Uani 1 1 d . . . . .
O20 O -0.0467(5) 0.0319(2) 0.58921(14) 0.0787(13) Uani 1 1 d . . . . .
O21 O -0.1996(5) 0.1219(4) 0.58312(16) 0.118(2) Uani 1 1 d . . . . .
O22 O 0.3035(7) 0.4374(4) 0.9478(2) 0.142(3) Uani 1 1 d . . . . .
O23 O 0.2186(6) 0.3054(5) 0.98023(16) 0.127(2) Uani 1 1 d . . . . .
O24 O 0.4321(5) 0.3313(3) 0.95569(16) 0.0974(16) Uani 1 1 d . . . . .
O1W O 0.4447(7) 0.7177(4) 0.7790(2) 0.138(2) Uani 1 1 d . . . . .
O2W O 0.6905(4) 0.8060(2) 0.82507(14) 0.0669(11) Uani 1 1 d . . . . .
O3W O 0.6440(4) 0.7490(3) 0.93793(13) 0.0701(11) Uani 1 1 d . . . . .
O4W O 0.5660(4) 0.5573(3) 0.90386(16) 0.0870(14) Uani 1 1 d . . . . .
O5W O 0.5282(4) 0.5668(3) 0.79381(13) 0.0715(12) Uani 1 1 d . . . . .
O6W O -0.2450(4) 0.9139(3) 0.72323(14) 0.0889(15) Uani 1 1 d . . . . .
O7W O -0.2999(4) 0.9248(2) 0.61568(14) 0.0717(11) Uani 1 1 d . . . . .
O8W O -0.3684(3) 0.7340(2) 0.57855(11) 0.0550(9) Uani 1 1 d . . . . .
O9W O -0.4051(3) 0.6824(2) 0.69436(12) 0.0492(9) Uani 1 1 d . . . . .
O10W O -0.1582(7) 0.7693(5) 0.7399(2) 0.166(3) Uani 1 1 d . . . . .
S1 S 0.27240(15) 0.46057(9) 0.49963(5) 0.0560(4) Uani 1 1 d . . . . .
S2 S 0.66403(13) 0.22469(8) 0.80286(5) 0.0496(3) Uani 1 1 d . . . . .
S3 S -0.06573(14) 0.11911(9) 0.59038(5) 0.0535(4) Uani 1 1 d . . . . .
S4 S 0.3015(2) 0.34501(13) 0.94852(6) 0.0835(6) Uani 1 1 d . . . . .
C1 C 0.3785(4) 0.8370(3) 0.89439(14) 0.0312(10) Uani 1 1 d . . . . .
C2 C 0.2626(4) 0.9421(3) 0.91606(14) 0.0321(10) Uani 1 1 d . . . . .
H2 H 0.299881 0.990471 0.940635 0.039 Uiso 1 1 calc R U . . .
C3 C 0.0416(5) 0.8935(3) 0.88887(16) 0.0369(11) Uani 1 1 d . . . . .
C4 C 0.2050(4) 0.8587(3) 0.93819(15) 0.0324(10) Uani 1 1 d . . . . .
H4 H 0.206028 0.869491 0.972834 0.039 Uiso 1 1 calc R U . . .
C5 C 0.2878(4) 0.7202(3) 0.94169(15) 0.0331(10) Uani 1 1 d . . . . .
H5A H 0.266911 0.724030 0.974479 0.040 Uiso 1 1 calc R U . . .
H5B H 0.374563 0.708146 0.941359 0.040 Uiso 1 1 calc R U . . .
C6 C -0.0258(4) 0.7627(3) 0.92886(16) 0.0364(11) Uani 1 1 d . . . . .
H6A H -0.012612 0.761457 0.962959 0.044 Uiso 1 1 calc R U . . .
H6B H -0.111415 0.774772 0.921855 0.044 Uiso 1 1 calc R U . . .
C7 C 0.2295(4) 0.5995(3) 0.87818(14) 0.0288(9) Uani 1 1 d . . . . .
C8 C 0.0557(4) 0.6202(3) 0.92257(14) 0.0293(10) Uani 1 1 d . . . . .
C9 C 0.0087(4) 0.5370(3) 0.88605(14) 0.0290(9) Uani 1 1 d . . . . .
C10 C -0.1182(4) 0.6366(3) 0.87010(15) 0.0297(10) Uani 1 1 d . . . . .
C11 C 0.0380(5) 0.6073(3) 0.97425(15) 0.0450(12) Uani 1 1 d . . . . .
H11A H 0.092017 0.569709 0.984597 0.068 Uiso 1 1 calc R U . . .
H11B H -0.052180 0.581752 0.977266 0.068 Uiso 1 1 calc R U . . .
H11C H 0.063128 0.662143 0.993558 0.068 Uiso 1 1 calc R U . . .
C12 C -0.0335(5) 0.4524(3) 0.90796(16) 0.0435(12) Uani 1 1 d . . . . .
H12A H -0.057244 0.404943 0.883115 0.065 Uiso 1 1 calc R U . . .
H12B H -0.107419 0.455102 0.925679 0.065 Uiso 1 1 calc R U . . .
H12C H 0.037785 0.444180 0.928833 0.065 Uiso 1 1 calc R U . . .
C13 C 0.1392(4) 0.4641(3) 0.82721(14) 0.0322(10) Uani 1 1 d . . . . .
H13A H 0.231764 0.464531 0.827237 0.039 Uiso 1 1 calc R U . . .
H13B H 0.096447 0.410733 0.838642 0.039 Uiso 1 1 calc R U . . .
C14 C -0.1851(4) 0.4959(3) 0.82108(14) 0.0308(10) Uani 1 1 d . . . . .
H14A H -0.268753 0.512288 0.817400 0.037 Uiso 1 1 calc R U . . .
H14B H -0.201026 0.439225 0.832217 0.037 Uiso 1 1 calc R U . . .
C15 C 0.1634(4) 0.4739(3) 0.74229(15) 0.0298(10) Uani 1 1 d . . . . .
C16 C -0.0506(4) 0.4316(3) 0.76228(14) 0.0277(9) Uani 1 1 d . . . . .
H16 H -0.083292 0.373812 0.771631 0.033 Uiso 1 1 calc R U . . .
C17 C -0.0513(4) 0.4293(3) 0.70779(15) 0.0295(10) Uani 1 1 d . . . . .
H17 H -0.088329 0.371001 0.691646 0.035 Uiso 1 1 calc R U . . .
C18 C -0.1843(4) 0.5203(3) 0.73602(15) 0.0297(10) Uani 1 1 d . . . . .
C19 C 0.1386(4) 0.4557(3) 0.65509(14) 0.0323(10) Uani 1 1 d . . . . .
H19A H 0.088244 0.405092 0.634918 0.039 Uiso 1 1 calc R U . . .
H19B H 0.228295 0.449052 0.659353 0.039 Uiso 1 1 calc R U . . .
C20 C -0.1727(4) 0.5038(3) 0.64914(15) 0.0322(10) Uani 1 1 d . . . . .
H20A H -0.253895 0.523525 0.649365 0.039 Uiso 1 1 calc R U . . .
H20B H -0.190322 0.449040 0.628966 0.039 Uiso 1 1 calc R U . . .
C21 C 0.2427(4) 0.5989(3) 0.63283(14) 0.0299(10) Uani 1 1 d . . . . .
C22 C 0.0259(4) 0.5424(3) 0.60133(14) 0.0291(9) Uani 1 1 d . . . . .
H22 H -0.007861 0.493326 0.576854 0.035 Uiso 1 1 calc R U . . .
C23 C 0.0819(4) 0.6275(3) 0.57982(14) 0.0289(9) Uani 1 1 d . . . . .
H23 H 0.082458 0.617785 0.545194 0.035 Uiso 1 1 calc R U . . .
C24 C -0.0947(4) 0.6462(3) 0.62247(14) 0.0288(9) Uani 1 1 d . . . . .
C25 C 0.3093(4) 0.7240(3) 0.58832(16) 0.0344(10) Uani 1 1 d . . . . .
H25A H 0.294300 0.723639 0.554154 0.041 Uiso 1 1 calc R U . . .
H25B H 0.395463 0.712600 0.595157 0.041 Uiso 1 1 calc R U . . .
C26 C -0.0043(4) 0.7634(3) 0.57495(14) 0.0289(9) Uani 1 1 d . . . . .
H26A H -0.091793 0.774353 0.574525 0.035 Uiso 1 1 calc R U . . .
H26B H 0.017334 0.757820 0.542281 0.035 Uiso 1 1 calc R U . . .
C27 C 0.4017(4) 0.8507(3) 0.64615(14) 0.0268(9) Uani 1 1 d . . . . .
C28 C 0.2256(4) 0.8661(3) 0.59380(14) 0.0280(9) Uani 1 1 d . . . . .
C29 C 0.2692(4) 0.9497(3) 0.63115(14) 0.0291(9) Uani 1 1 d . . . . .
C30 C 0.0507(4) 0.8828(3) 0.63910(14) 0.0271(9) Uani 1 1 d . . . . .
C31 C 0.2428(5) 0.8802(3) 0.54199(15) 0.0443(12) Uani 1 1 d . . . . .
H31A H 0.222302 0.825350 0.522605 0.066 Uiso 1 1 calc R U . . .
H31B H 0.331921 0.908802 0.539255 0.066 Uiso 1 1 calc R U . . .
H31C H 0.185112 0.915331 0.531509 0.066 Uiso 1 1 calc R U . . .
C32 C 0.3044(5) 1.0351(3) 0.60956(18) 0.0451(12) Uani 1 1 d . . . . .
H32A H 0.333407 1.081881 0.634593 0.068 Uiso 1 1 calc R U . . .
H32B H 0.228711 1.043815 0.591336 0.068 Uiso 1 1 calc R U . . .
H32C H 0.373327 1.033116 0.589226 0.068 Uiso 1 1 calc R U . . .
C33 C 0.4672(4) 0.9913(3) 0.69566(15) 0.0350(10) Uani 1 1 d . . . . .
H33A H 0.550060 0.973946 0.699466 0.042 Uiso 1 1 calc R U . . .
H33B H 0.484898 1.048788 0.685610 0.042 Uiso 1 1 calc R U . . .
C34 C 0.1345(4) 1.0141(3) 0.69213(15) 0.0365(11) Uani 1 1 d . . . . .
H34A H 0.170306 1.068953 0.680796 0.044 Uiso 1 1 calc R U . . .
H34B H 0.040749 1.008742 0.692669 0.044 Uiso 1 1 calc R U . . .
C35 C 0.4636(4) 0.9622(3) 0.77953(15) 0.0310(10) Uani 1 1 d . . . . .
C36 C 0.3294(4) 1.0509(3) 0.75507(15) 0.0321(10) Uani 1 1 d . . . . .
H36 H 0.358936 1.108868 0.745531 0.038 Uiso 1 1 calc R U . . .
C37 C 0.1162(5) 1.0077(3) 0.77754(16) 0.0344(10) Uani 1 1 d . . . . .
C38 C 0.3340(4) 1.0533(3) 0.80944(15) 0.0314(10) Uani 1 1 d . . . . .
H38 H 0.375529 1.111093 0.825353 0.038 Uiso 1 1 calc R U . . .
C39 C 0.4562(4) 0.9771(3) 0.86633(15) 0.0356(10) Uani 1 1 d . . . . .
H39A H 0.536109 0.955900 0.865167 0.043 Uiso 1 1 calc R U . . .
H39B H 0.477398 1.032300 0.886111 0.043 Uiso 1 1 calc R U . . .
C40 C 0.1528(5) 1.0339(3) 0.86528(15) 0.0369(11) Uani 1 1 d . . . . .
H40A H 0.209070 1.082957 0.884953 0.044 Uiso 1 1 calc R U . . .
H40B H 0.065021 1.044326 0.862638 0.044 Uiso 1 1 calc R U . . .
C41 C 0.6126(5) 0.2657(3) 0.75096(18) 0.0456(12) Uani 1 1 d . . . . .
C42 C 0.6201(5) 0.2257(3) 0.70648(19) 0.0516(13) Uani 1 1 d . . . . .
H42 H 0.657776 0.177942 0.703503 0.062 Uiso 1 1 calc R U . . .
C43 C 0.5723(5) 0.2555(3) 0.6656(2) 0.0565(14) Uani 1 1 d . . . . .
H43 H 0.578018 0.227193 0.635831 0.068 Uiso 1 1 calc R U . . .
C44 C 0.5155(5) 0.3279(3) 0.66907(18) 0.0451(12) Uani 1 1 d . . . . .
C45 C 0.5127(5) 0.3698(3) 0.71436(18) 0.0466(12) Uani 1 1 d . . . . .
H45 H 0.478244 0.418921 0.717404 0.056 Uiso 1 1 calc R U . . .
C46 C 0.5601(5) 0.3401(3) 0.75510(19) 0.0471(12) Uani 1 1 d . . . . .
H46 H 0.557207 0.369128 0.784923 0.057 Uiso 1 1 calc R U . . .
C47 C 0.4599(5) 0.3590(3) 0.62629(17) 0.0434(12) Uani 1 1 d . . . . .
C48 C 0.3856(5) 0.3027(3) 0.58959(18) 0.0537(14) Uani 1 1 d . . . . .
H48 H 0.373510 0.243487 0.591014 0.064 Uiso 1 1 calc R U . . .
C49 C 0.3281(5) 0.3317(3) 0.55053(18) 0.0538(14) Uani 1 1 d . . . . .
H49 H 0.275951 0.292583 0.526657 0.065 Uiso 1 1 calc R U . . .
C50 C 0.3498(5) 0.4204(3) 0.54772(16) 0.0428(12) Uani 1 1 d . . . . .
C51 C 0.4265(5) 0.4775(3) 0.58376(17) 0.0431(12) Uani 1 1 d . . . . .
H51 H 0.442534 0.536641 0.581655 0.052 Uiso 1 1 calc R U . . .
C52 C 0.4791(4) 0.4476(3) 0.62251(17) 0.0427(12) Uani 1 1 d . . . . .
H52 H 0.528673 0.486912 0.646846 0.051 Uiso 1 1 calc R U . . .
C53 C 0.2370(6) 0.2965(4) 0.89032(19) 0.0559(14) Uani 1 1 d . . . . .
C54 C 0.3182(6) 0.3037(4) 0.8538(2) 0.0622(15) Uani 1 1 d . . . . .
H54 H 0.407537 0.327134 0.860659 0.075 Uiso 1 1 calc R U . . .
C55 C 0.2674(5) 0.2764(4) 0.80787(18) 0.0537(14) Uani 1 1 d . . . . .
H55 H 0.323453 0.280957 0.783825 0.064 Uiso 1 1 calc R U . . .
C56 C 0.1360(5) 0.2425(3) 0.79612(17) 0.0412(12) Uani 1 1 d . . . . .
C57 C 0.0571(5) 0.2316(3) 0.83291(17) 0.0493(13) Uani 1 1 d . . . . .
H57 H -0.031258 0.205128 0.826122 0.059 Uiso 1 1 calc R U . . .
C58 C 0.1063(6) 0.2591(3) 0.8796(2) 0.0570(15) Uani 1 1 d . . . . .
H58 H 0.050891 0.252291 0.903816 0.068 Uiso 1 1 calc R U . . .
C59 C 0.0803(5) 0.2190(3) 0.74483(17) 0.0409(12) Uani 1 1 d . . . . .
C60 C 0.1512(5) 0.2502(3) 0.70801(18) 0.0462(12) Uani 1 1 d . . . . .
H60 H 0.230729 0.289959 0.715483 0.055 Uiso 1 1 calc R U . . .
C61 C 0.1075(5) 0.2242(3) 0.66152(18) 0.0447(12) Uani 1 1 d . . . . .
H61 H 0.157729 0.244991 0.637658 0.054 Uiso 1 1 calc R U . . .
C62 C -0.0136(5) 0.1661(3) 0.64980(17) 0.0411(12) Uani 1 1 d . . . . .
C63 C -0.0872(5) 0.1386(3) 0.68565(17) 0.0467(12) Uani 1 1 d . . . . .
H63 H -0.169357 0.101735 0.678211 0.056 Uiso 1 1 calc R U . . .
C64 C -0.0411(5) 0.1648(3) 0.73244(18) 0.0477(13) Uani 1 1 d . . . . .
H64 H -0.092867 0.145668 0.756229 0.057 Uiso 1 1 calc R U . . .
N1 N 0.3631(3) 0.9177(2) 0.88836(12) 0.0332(8) Uani 1 1 d . . . . .
N2 N 0.1507(3) 0.9574(2) 0.88864(13) 0.0361(9) Uani 1 1 d . . . . .
N3 N 0.2914(3) 0.8026(2) 0.92450(12) 0.0335(8) Uani 1 1 d . . . . .
N4 N 0.0735(3) 0.8328(2) 0.91531(13) 0.0340(8) Uani 1 1 d . . . . .
N5 N 0.1938(3) 0.6480(2) 0.91446(12) 0.0309(8) Uani 1 1 d . . . . .
N6 N -0.0251(3) 0.6781(2) 0.90522(12) 0.0312(8) Uani 1 1 d . . . . .
N7 N 0.1241(3) 0.5361(2) 0.85986(11) 0.0267(8) Uani 1 1 d . . . . .
N8 N -0.1006(3) 0.5568(2) 0.85709(12) 0.0299(8) Uani 1 1 d . . . . .
N9 N 0.0861(3) 0.4648(2) 0.77892(12) 0.0311(8) Uani 1 1 d . . . . .
N10 N -0.1354(3) 0.4890(2) 0.77482(12) 0.0302(8) Uani 1 1 d . . . . .
N11 N 0.0871(3) 0.4579(2) 0.70082(12) 0.0313(8) Uani 1 1 d . . . . .
N12 N -0.1332(3) 0.4897(2) 0.69655(12) 0.0301(8) Uani 1 1 d . . . . .
N13 N 0.1369(3) 0.5313(2) 0.63074(12) 0.0315(8) Uani 1 1 d . . . . .
N14 N -0.0774(3) 0.5658(2) 0.62864(11) 0.0278(8) Uani 1 1 d . . . . .
N15 N 0.2118(3) 0.6556(2) 0.60348(12) 0.0298(8) Uani 1 1 d . . . . .
N16 N -0.0062(3) 0.6827(2) 0.59371(12) 0.0295(8) Uani 1 1 d . . . . .
N17 N 0.3075(3) 0.8101(2) 0.61158(12) 0.0294(8) Uani 1 1 d . . . . .
N18 N 0.0869(3) 0.8373(2) 0.60100(12) 0.0308(8) Uani 1 1 d . . . . .
N19 N 0.3825(3) 0.9322(2) 0.65831(11) 0.0276(8) Uani 1 1 d . . . . .
N20 N 0.1562(3) 0.9452(2) 0.65867(12) 0.0298(8) Uani 1 1 d . . . . .
N21 N 0.4146(3) 0.9954(2) 0.74110(12) 0.0312(8) Uani 1 1 d . . . . .
N22 N 0.1909(3) 1.0155(2) 0.73983(13) 0.0348(9) Uani 1 1 d . . . . .
N23 N 0.4130(3) 0.9908(2) 0.81875(12) 0.0330(8) Uani 1 1 d . . . . .
N24 N 0.1985(3) 1.0289(2) 0.81828(13) 0.0353(9) Uani 1 1 d . . . . .

loop_
_atom_site_aniso_label
_atom_site_aniso_U_11
_atom_site_aniso_U_22
_atom_site_aniso_U_33
_atom_site_aniso_U_23
_atom_site_aniso_U_13
_atom_site_aniso_U_12
Ca1 0.0245(5) 0.0401(5) 0.0544(6) -0.0012(4) 0.0063(4) 0.0095(4)
Ca2 0.0238(5) 0.0359(5) 0.0548(6) 0.0066(4) 0.0095(4) 0.0100(4)
O1 0.0324(18) 0.0477(19) 0.053(2) 0.0072(15) 0.0115(16) 0.0167(16)
O2 0.0232(17) 0.0461(19) 0.0498(19) 0.0033(15) 0.0087(15) 0.0074(14)
O3 0.0234(18) 0.062(2) 0.0405(18) 0.0035(15) 0.0049(14) 0.0071(16)
O4 0.0276(18) 0.0464(19) 0.056(2) 0.0075(16) -0.0069(16) 0.0105(15)
O5 0.0253(16) 0.0368(17) 0.0447(18) 0.0078(14) -0.0019(14) 0.0135(14)
O6 0.042(2) 0.0493(19) 0.0442(19) 0.0078(15) 0.0040(15) 0.0273(17)
O7 0.0229(17) 0.0461(18) 0.0467(19) 0.0061(15) 0.0105(15) 0.0094(14)
O8 0.0314(17) 0.0405(17) 0.0405(17) 0.0053(14) 0.0077(14) 0.0154(15)
O9 0.0336(18) 0.0446(18) 0.0431(18) 0.0116(14) 0.0050(14) 0.0225(16)
O10 0.0268(17) 0.0440(18) 0.055(2) 0.0085(15) -0.0013(15) 0.0202(15)
O11 0.0272(18) 0.0439(19) 0.072(2) 0.0106(17) -0.0082(17) 0.0076(15)
O12 0.0264(19) 0.059(2) 0.051(2) 0.0075(16) 0.0028(16) 0.0080(16)
O13 0.143(5) 0.054(3) 0.091(3) 0.007(2) -0.041(3) 0.011(3)
O14 0.096(3) 0.096(3) 0.044(2) -0.013(2) -0.003(2) 0.040(3)
O15 0.057(3) 0.162(5) 0.085(3) 0.031(3) 0.008(2) 0.051(3)
O16 0.046(2) 0.060(2) 0.117(3) 0.037(2) -0.027(2) -0.013(2)
O17 0.057(3) 0.101(3) 0.082(3) 0.030(2) 0.025(2) 0.020(2)
O18 0.092(3) 0.038(2) 0.099(3) 0.015(2) 0.009(3) 0.017(2)
O19 0.112(4) 0.057(2) 0.056(2) 0.0133(19) 0.013(2) 0.005(2)
O20 0.125(4) 0.036(2) 0.069(3) -0.0042(18) -0.012(3) 0.017(2)
O21 0.057(3) 0.223(6) 0.078(3) -0.004(4) -0.011(3) 0.052(4)
O22 0.221(7) 0.097(4) 0.119(4) -0.033(3) -0.056(4) 0.098(5)
O23 0.110(5) 0.221(7) 0.052(3) 0.024(3) 0.006(3) 0.039(4)
O24 0.095(4) 0.121(4) 0.080(3) -0.008(3) -0.025(3) 0.050(3)
O1W 0.159(6) 0.138(5) 0.114(4) -0.001(4) 0.019(4) 0.031(5)
O2W 0.060(3) 0.066(2) 0.088(3) 0.033(2) 0.018(2) 0.028(2)
O3W 0.059(3) 0.101(3) 0.052(2) -0.003(2) -0.0070(19) 0.032(2)
O4W 0.071(3) 0.088(3) 0.107(3) 0.047(3) -0.002(3) 0.017(3)
O5W 0.039(2) 0.109(3) 0.056(2) -0.018(2) 0.0054(19) 0.006(2)
O6W 0.044(2) 0.146(4) 0.060(3) -0.022(3) 0.005(2) 0.001(3)
O7W 0.076(3) 0.062(2) 0.085(3) 0.027(2) 0.020(2) 0.021(2)
O8W 0.048(2) 0.068(2) 0.049(2) -0.0026(17) -0.0018(17) 0.0204(19)
O9W 0.042(2) 0.050(2) 0.062(2) 0.0226(17) 0.0096(17) 0.0172(17)
O10W 0.163(7) 0.183(7) 0.136(6) 0.007(5) 0.018(5) 0.005(6)
S1 0.0595(10) 0.0610(9) 0.0476(8) -0.0018(7) -0.0030(7) 0.0198(7)
S2 0.0343(7) 0.0418(7) 0.0700(9) 0.0138(6) 0.0010(7) 0.0006(6)
S3 0.0524(9) 0.0577(8) 0.0510(8) 0.0088(6) -0.0016(7) 0.0144(7)
S4 0.0982(15) 0.1069(14) 0.0545(10) -0.0058(9) -0.0111(10) 0.0552(12)
C1 0.022(2) 0.039(3) 0.031(2) -0.0050(19) -0.003(2) 0.009(2)
C2 0.029(2) 0.034(2) 0.031(2) -0.0076(19) -0.002(2) 0.008(2)
C3 0.031(3) 0.038(3) 0.043(3) -0.003(2) 0.006(2) 0.013(2)
C4 0.032(3) 0.034(2) 0.031(2) -0.0040(19) 0.003(2) 0.010(2)
C5 0.025(2) 0.041(3) 0.035(2) 0.004(2) -0.004(2) 0.013(2)
C6 0.031(3) 0.037(3) 0.042(3) -0.001(2) 0.012(2) 0.011(2)
C7 0.024(2) 0.034(2) 0.031(2) 0.0089(19) 0.002(2) 0.010(2)
C8 0.025(2) 0.031(2) 0.034(2) 0.0042(18) 0.0029(19) 0.0114(19)
C9 0.029(2) 0.029(2) 0.033(2) 0.0093(18) 0.0060(19) 0.0124(19)
C10 0.026(2) 0.030(2) 0.036(2) 0.0106(19) 0.007(2) 0.008(2)
C11 0.050(3) 0.047(3) 0.041(3) 0.007(2) 0.011(2) 0.014(2)
C12 0.053(3) 0.039(3) 0.043(3) 0.016(2) 0.010(2) 0.011(2)
C13 0.030(2) 0.031(2) 0.040(3) 0.0061(19) 0.006(2) 0.014(2)
C14 0.016(2) 0.040(2) 0.038(2) 0.007(2) 0.0039(19) 0.0077(19)
C15 0.028(3) 0.023(2) 0.038(3) 0.0043(18) 0.003(2) 0.0047(19)
C16 0.021(2) 0.025(2) 0.035(2) 0.0046(18) -0.0005(19) 0.0030(18)
C17 0.023(2) 0.023(2) 0.043(3) 0.0032(18) 0.001(2) 0.0066(18)
C18 0.023(2) 0.023(2) 0.039(3) 0.0050(19) 0.001(2) -0.0018(19)
C19 0.027(2) 0.033(2) 0.039(3) 0.0012(19) 0.004(2) 0.012(2)
C20 0.017(2) 0.037(2) 0.039(3) 0.001(2) -0.0017(19) 0.0008(19)
C21 0.024(2) 0.035(2) 0.032(2) -0.0023(19) 0.000(2) 0.013(2)
C22 0.024(2) 0.033(2) 0.030(2) -0.0004(18) 0.0003(19) 0.0073(19)
C23 0.026(2) 0.032(2) 0.028(2) -0.0006(18) -0.0025(19) 0.0079(19)
C24 0.024(2) 0.037(2) 0.025(2) 0.0020(18) 0.0002(19) 0.010(2)
C25 0.024(2) 0.035(2) 0.046(3) 0.004(2) 0.009(2) 0.007(2)
C26 0.023(2) 0.038(2) 0.025(2) 0.0042(18) -0.0025(18) 0.0077(19)
C27 0.022(2) 0.028(2) 0.033(2) 0.0071(18) 0.0076(19) 0.0075(19)
C28 0.021(2) 0.034(2) 0.031(2) 0.0095(18) 0.0037(18) 0.0069(19)
C29 0.025(2) 0.029(2) 0.035(2) 0.0100(18) 0.0057(19) 0.0063(19)
C30 0.027(2) 0.028(2) 0.029(2) 0.0061(18) 0.0002(19) 0.012(2)
C31 0.043(3) 0.059(3) 0.032(3) 0.015(2) 0.012(2) 0.008(3)
C32 0.040(3) 0.034(3) 0.064(3) 0.019(2) 0.004(3) 0.010(2)
C33 0.023(2) 0.039(3) 0.043(3) 0.006(2) 0.004(2) 0.005(2)
C34 0.032(3) 0.033(2) 0.048(3) 0.003(2) 0.000(2) 0.018(2)
C35 0.024(2) 0.030(2) 0.036(2) -0.0015(19) 0.001(2) 0.003(2)
C36 0.027(2) 0.019(2) 0.047(3) 0.0038(19) -0.001(2) 0.0018(18)
C37 0.031(3) 0.033(2) 0.042(3) 0.004(2) 0.002(2) 0.013(2)
C38 0.029(2) 0.018(2) 0.043(3) -0.0014(18) -0.001(2) 0.0001(18)
C39 0.023(2) 0.039(3) 0.042(3) 0.003(2) -0.007(2) 0.004(2)
C40 0.038(3) 0.030(2) 0.046(3) 0.002(2) 0.009(2) 0.016(2)
C41 0.034(3) 0.037(3) 0.060(3) 0.007(2) 0.001(2) -0.003(2)
C42 0.049(3) 0.040(3) 0.065(4) 0.004(3) 0.000(3) 0.013(3)
C43 0.055(4) 0.047(3) 0.066(4) -0.007(3) 0.006(3) 0.015(3)
C44 0.032(3) 0.044(3) 0.057(3) 0.001(2) 0.001(2) 0.008(2)
C45 0.038(3) 0.044(3) 0.059(3) 0.000(2) 0.004(3) 0.013(2)
C46 0.036(3) 0.044(3) 0.059(3) 0.000(2) 0.000(2) 0.007(2)
C47 0.033(3) 0.046(3) 0.050(3) -0.001(2) 0.005(2) 0.009(2)
C48 0.062(4) 0.039(3) 0.056(3) -0.002(3) -0.002(3) 0.007(3)
C49 0.055(4) 0.046(3) 0.052(3) -0.007(3) -0.002(3) 0.003(3)
C50 0.037(3) 0.050(3) 0.039(3) -0.001(2) -0.001(2) 0.009(2)
C51 0.032(3) 0.042(3) 0.054(3) 0.003(2) 0.005(2) 0.007(2)
C52 0.027(3) 0.045(3) 0.051(3) -0.010(2) -0.003(2) 0.005(2)
C53 0.067(4) 0.054(3) 0.055(3) 0.010(3) 0.001(3) 0.031(3)
C54 0.045(3) 0.081(4) 0.063(4) 0.002(3) 0.000(3) 0.025(3)
C55 0.051(4) 0.067(4) 0.047(3) 0.000(3) 0.010(3) 0.025(3)
C56 0.042(3) 0.034(3) 0.051(3) 0.003(2) 0.003(2) 0.017(2)
C57 0.053(3) 0.045(3) 0.049(3) 0.006(2) 0.000(3) 0.009(3)
C58 0.070(4) 0.053(3) 0.055(4) 0.014(3) 0.011(3) 0.023(3)
C59 0.040(3) 0.034(3) 0.053(3) 0.003(2) 0.010(2) 0.018(2)
C60 0.050(3) 0.028(2) 0.059(3) 0.008(2) 0.002(3) 0.005(2)
C61 0.057(3) 0.034(3) 0.047(3) 0.011(2) 0.013(3) 0.013(3)
C62 0.048(3) 0.031(2) 0.048(3) 0.006(2) -0.001(2) 0.018(2)
C63 0.045(3) 0.048(3) 0.050(3) 0.001(2) 0.003(3) 0.019(3)
C64 0.045(3) 0.046(3) 0.056(3) 0.003(2) 0.014(3) 0.016(3)
N1 0.029(2) 0.034(2) 0.039(2) 0.0034(16) 0.0057(17) 0.0092(17)
N2 0.027(2) 0.031(2) 0.050(2) 0.0031(17) 0.0003(18) 0.0076(17)
N3 0.028(2) 0.035(2) 0.040(2) 0.0040(17) 0.0056(17) 0.0121(17)
N4 0.0222(19) 0.033(2) 0.047(2) 0.0052(17) 0.0027(17) 0.0084(16)
N5 0.0209(19) 0.034(2) 0.036(2) -0.0020(16) 0.0011(16) 0.0057(16)
N6 0.0240(19) 0.0318(19) 0.039(2) 0.0055(16) 0.0022(17) 0.0092(16)
N7 0.0195(18) 0.0292(18) 0.0333(19) 0.0045(15) 0.0046(16) 0.0087(15)
N8 0.025(2) 0.0293(19) 0.036(2) 0.0041(16) -0.0001(16) 0.0097(16)
N9 0.0189(19) 0.041(2) 0.034(2) 0.0065(16) -0.0001(16) 0.0077(16)
N10 0.0248(19) 0.0322(19) 0.036(2) 0.0043(16) 0.0033(16) 0.0113(16)
N11 0.0225(19) 0.040(2) 0.032(2) 0.0025(16) 0.0032(16) 0.0084(17)
N12 0.0238(19) 0.035(2) 0.036(2) 0.0100(16) 0.0065(16) 0.0116(16)
N13 0.025(2) 0.0314(19) 0.039(2) 0.0079(16) -0.0031(16) 0.0065(16)
N14 0.0250(19) 0.0300(19) 0.0323(19) 0.0076(15) 0.0071(16) 0.0115(16)
N15 0.0200(19) 0.0299(19) 0.039(2) 0.0029(16) -0.0009(16) 0.0060(16)
N16 0.026(2) 0.0289(19) 0.038(2) 0.0052(16) 0.0084(16) 0.0134(16)
N17 0.0237(19) 0.0270(18) 0.038(2) 0.0026(16) 0.0005(17) 0.0084(16)
N18 0.0205(19) 0.036(2) 0.035(2) 0.0046(16) 0.0054(16) 0.0051(16)
N19 0.0198(18) 0.0298(19) 0.0331(19) 0.0037(15) 0.0005(15) 0.0063(15)
N20 0.0213(19) 0.0286(19) 0.040(2) 0.0006(16) 0.0046(16) 0.0073(16)
N21 0.025(2) 0.033(2) 0.036(2) 0.0001(16) -0.0004(16) 0.0082(16)
N22 0.024(2) 0.038(2) 0.043(2) 0.0030(17) 0.0019(18) 0.0107(17)
N23 0.025(2) 0.033(2) 0.042(2) 0.0065(16) 0.0020(17) 0.0070(16)
N24 0.024(2) 0.041(2) 0.043(2) 0.0019(17) 0.0074(18) 0.0111(17)

loop_
_atom_type_symbol
_atom_type_description
_atom_type_scat_dispersion_real
_atom_type_scat_dispersion_imag
_atom_type_scat_source
C C 0.0033 0.0016 'International Tables Vol C Tables 4.2.6.8 and 6.1.1.4'
H H 0.0000 0.0000 'International Tables Vol C Tables 4.2.6.8 and 6.1.1.4'
N N 0.0061 0.0033 'International Tables Vol C Tables 4.2.6.8 and 6.1.1.4'
O O 0.0106 0.0060 'International Tables Vol C Tables 4.2.6.8 and 6.1.1.4'
S S 0.1246 0.1234 'International Tables Vol C Tables 4.2.6.8 and 6.1.1.4'
Ca Ca 0.2262 0.3064 'International Tables Vol C Tables 4.2.6.8 and 6.1.1.4'

loop_
_geom_angle_atom_site_label_1
_geom_angle_atom_site_label_2
_geom_angle_atom_site_label_3
_geom_angle
_geom_angle_site_symmetry_1
_geom_angle_site_symmetry_3
_geom_angle_publ_flag
O5W Ca1 O2 78.40(12) . . ?
O5W Ca1 O3W 153.54(15) . . ?
O2 Ca1 O3W 104.16(13) . . ?
O5W Ca1 O1 133.83(13) . . ?
O2 Ca1 O1 77.77(11) . . ?
O3W Ca1 O1 71.31(12) . . ?
O5W Ca1 O2W 103.98(14) . . ?
O2 Ca1 O2W 141.42(12) . . ?
O3W Ca1 O2W 90.38(15) . . ?
O1 Ca1 O2W 73.40(12) . . ?
O5W Ca1 O10 80.58(12) . 1_655 ?
O2 Ca1 O10 145.92(11) . 1_655 ?
O3W Ca1 O10 83.77(12) . 1_655 ?
O1 Ca1 O10 135.13(11) . 1_655 ?
O2W Ca1 O10 70.00(12) . 1_655 ?
O5W Ca1 O4W 79.94(16) . . ?
O2 Ca1 O4W 71.34(13) . . ?
O3W Ca1 O4W 76.17(15) . . ?
O1 Ca1 O4W 127.27(14) . . ?
O2W Ca1 O4W 147.23(15) . . ?
O10 Ca1 O4W 78.82(13) 1_655 . ?
O5W Ca1 O1W 66.76(17) . . ?
O2 Ca1 O1W 79.48(17) . . ?
O3W Ca1 O1W 139.68(17) . . ?
O1 Ca1 O1W 70.36(15) . . ?
O2W Ca1 O1W 67.07(18) . . ?
O10 Ca1 O1W 115.88(16) 1_655 . ?
O4W Ca1 O1W 139.39(19) . . ?
O7 Ca2 O9W 138.47(11) . . ?
O7 Ca2 O6W 77.95(12) . . ?
O9W Ca2 O6W 100.35(14) . . ?
O7 Ca2 O8W 106.41(12) . . ?
O9W Ca2 O8W 92.80(13) . . ?
O6W Ca2 O8W 154.22(15) . . ?
O7 Ca2 O8 76.59(11) . . ?
O9W Ca2 O8 74.33(11) . . ?
O6W Ca2 O8 131.69(14) . . ?
O8W Ca2 O8 73.18(11) . . ?
O7 Ca2 O7W 76.76(13) . . ?
O9W Ca2 O7W 144.38(13) . . ?
O6W Ca2 O7W 79.22(16) . . ?
O8W Ca2 O7W 77.22(13) . . ?
O8 Ca2 O7W 132.09(12) . . ?
O7 Ca2 O5 145.71(10) . 1_455 ?
O9W Ca2 O5 71.19(10) . 1_455 ?
O6W Ca2 O5 79.69(12) . 1_455 ?
O8W Ca2 O5 83.79(11) . 1_455 ?
O8 Ca2 O5 137.14(11) . 1_455 ?
O7W Ca2 O5 73.75(12) . 1_455 ?
O7 Ca2 O10W 76.61(17) . . ?
O9W Ca2 O10W 66.21(17) . . ?
O6W Ca2 O10W 63.7(2) . . ?
O8W Ca2 O10W 142.00(18) . . ?
O8 Ca2 O10W 70.81(17) . . ?
O7W Ca2 O10W 137.89(19) . . ?
O5 Ca2 O10W 115.49(17) 1_455 . ?
C1 O1 Ca1 154.6(3) . . ?
C7 O2 Ca1 156.5(3) . . ?
C27 O5 Ca2 145.5(3) . 1_655 ?
C30 O7 Ca2 158.2(3) . . ?
C24 O8 Ca2 153.2(3) . . ?
C10 O10 Ca1 146.7(3) . 1_455 ?
O14 S1 O15 112.3(3) . . ?
O14 S1 O13 113.2(3) . . ?
O15 S1 O13 113.0(3) . . ?
O14 S1 C50 107.4(2) . . ?
O15 S1 C50 105.0(2) . . ?
O13 S1 C50 105.3(2) . . ?
O16 S2 O18 112.8(3) . . ?
O16 S2 O17 113.4(3) . . ?
O18 S2 O17 111.9(3) . . ?
O16 S2 C41 106.0(2) . . ?
O18 S2 C41 106.1(2) . . ?
O17 S2 C41 106.0(2) . . ?
O21 S3 O20 112.6(4) . . ?
O21 S3 O19 113.4(3) . . ?
O20 S3 O19 112.8(3) . . ?
O21 S3 C62 105.6(3) . . ?
O20 S3 C62 104.6(2) . . ?
O19 S3 C62 106.9(2) . . ?
O23 S4 O24 112.6(3) . . ?
O23 S4 O22 113.6(4) . . ?
O24 S4 O22 111.0(4) . . ?
O23 S4 C53 107.4(3) . . ?
O24 S4 C53 107.0(3) . . ?
O22 S4 C53 104.7(3) . . ?
O1 C1 N1 125.4(4) . . ?
O1 C1 N3 126.0(4) . . ?
N1 C1 N3 108.5(4) . . ?
N2 C2 N1 115.3(3) . . ?
N2 C2 C4 103.1(3) . . ?
N1 C2 C4 103.4(3) . . ?
O11 C3 N2 125.6(4) . . ?
O11 C3 N4 126.2(4) . . ?
N2 C3 N4 108.2(4) . . ?
N4 C4 N3 115.1(3) . . ?
N4 C4 C2 103.0(3) . . ?
N3 C4 C2 102.5(3) . . ?
N3 C5 N5 114.5(3) . . ?
N6 C6 N4 114.3(3) . . ?
O2 C7 N5 126.1(4) . . ?
O2 C7 N7 125.1(4) . . ?
N5 C7 N7 108.8(4) . . ?
N5 C8 N6 112.8(3) . . ?
N5 C8 C11 112.1(4) . . ?
N6 C8 C11 111.3(3) . . ?
N5 C8 C9 102.4(3) . . ?
N6 C8 C9 102.2(3) . . ?
C11 C8 C9 115.4(3) . . ?
N7 C9 N8 112.8(3) . . ?
N7 C9 C12 110.9(3) . . ?
N8 C9 C12 111.7(4) . . ?
N7 C9 C8 102.6(3) . . ?
N8 C9 C8 103.0(3) . . ?
C12 C9 C8 115.3(3) . . ?
O10 C10 N8 124.7(4) . . ?
O10 C10 N6 125.2(4) . . ?
N8 C10 N6 110.1(4) . . ?
N9 C13 N7 114.3(3) . . ?
N8 C14 N10 115.3(3) . . ?
O3 C15 N11 125.0(4) . . ?
O3 C15 N9 125.7(4) . . ?
N11 C15 N9 109.2(4) . . ?
N9 C16 N10 114.7(3) . . ?
N9 C16 C17 103.2(3) . . ?
N10 C16 C17 104.0(3) . . ?
N11 C17 N12 115.2(3) . . ?
N11 C17 C16 103.3(3) . . ?
N12 C17 C16 103.0(3) . . ?
O9 C18 N10 126.0(4) . . ?
O9 C18 N12 125.1(4) . . ?
N10 C18 N12 108.9(4) . . ?
N11 C19 N13 114.9(3) . . ?
N12 C20 N14 114.3(3) . . ?
O4 C21 N15 126.9(4) . . ?
O4 C21 N13 125.1(4) . . ?
N15 C21 N13 108.0(4) . . ?
N13 C22 N14 113.3(3) . . ?
N13 C22 C23 102.6(3) . . ?
N14 C22 C23 102.5(3) . . ?
N15 C23 N16 113.7(3) . . ?
N15 C23 C22 103.3(3) . . ?
N16 C23 C22 103.1(3) . . ?
O8 C24 N16 125.9(4) . . ?
O8 C24 N14 125.1(4) . . ?
N16 C24 N14 109.0(3) . . ?
N15 C25 N17 113.1(3) . . ?
N16 C26 N18 114.9(3) . . ?
O5 C27 N17 126.5(4) . . ?
O5 C27 N19 125.3(4) . . ?
N17 C27 N19 108.2(3) . . ?
N18 C28 N17 113.4(3) . . ?
N18 C28 C31 111.1(3) . . ?
N17 C28 C31 112.3(3) . . ?
N18 C28 C29 101.8(3) . . ?
N17 C28 C29 101.8(3) . . ?
C31 C28 C29 115.7(3) . . ?
N20 C29 N19 112.5(3) . . ?
N20 C29 C32 112.1(3) . . ?
N19 C29 C32 111.6(3) . . ?
N20 C29 C28 102.7(3) . . ?
N19 C29 C28 102.2(3) . . ?
C32 C29 C28 115.1(3) . . ?
O7 C30 N20 125.5(4) . . ?
O7 C30 N18 125.9(4) . . ?
N20 C30 N18 108.7(4) . . ?
N21 C33 N19 114.7(3) . . ?
N22 C34 N20 114.8(3) . . ?
O6 C35 N23 125.7(4) . . ?
O6 C35 N21 125.4(4) . . ?
N23 C35 N21 108.9(4) . . ?
N21 C36 N22 114.6(3) . . ?
N21 C36 C38 104.8(3) . . ?
N22 C36 C38 102.7(3) . . ?
O12 C37 N24 126.6(4) . . ?
O12 C37 N22 125.5(4) . . ?
N24 C37 N22 108.0(4) . . ?
N24 C38 N23 115.8(3) . . ?
N24 C38 C36 103.9(3) . . ?
N23 C38 C36 102.1(3) . . ?
N1 C39 N23 114.7(3) . . ?
N2 C40 N24 114.0(3) . . ?
C42 C41 C46 119.0(5) . . ?
C42 C41 S2 121.5(4) . . ?
C46 C41 S2 119.5(4) . . ?
C41 C42 C43 121.2(5) . . ?
C42 C43 C44 120.6(5) . . ?
C45 C44 C43 117.7(5) . . ?
C45 C44 C47 120.7(4) . . ?
C43 C44 C47 121.6(5) . . ?
C46 C45 C44 121.8(5) . . ?
C45 C46 C41 119.7(5) . . ?
C48 C47 C52 117.6(5) . . ?
C48 C47 C44 121.8(5) . . ?
C52 C47 C44 120.5(4) . . ?
C47 C48 C49 122.0(5) . . ?
C48 C49 C50 118.9(5) . . ?
C51 C50 C49 119.7(5) . . ?
C51 C50 S1 119.8(4) . . ?
C49 C50 S1 120.4(4) . . ?
C52 C51 C50 120.4(5) . . ?
C51 C52 C47 121.4(4) . . ?
C58 C53 C54 118.9(5) . . ?
C58 C53 S4 121.7(5) . . ?
C54 C53 S4 119.1(5) . . ?
C55 C54 C53 120.1(6) . . ?
C54 C55 C56 121.9(5) . . ?
C55 C56 C57 117.4(5) . . ?
C55 C56 C59 121.1(4) . . ?
C57 C56 C59 121.5(5) . . ?
C56 C57 C58 121.5(5) . . ?
C53 C58 C57 120.0(5) . . ?
C64 C59 C60 117.3(5) . . ?
C64 C59 C56 121.5(4) . . ?
C60 C59 C56 121.1(5) . . ?
C61 C60 C59 122.0(5) . . ?
C60 C61 C62 119.6(5) . . ?
C63 C62 C61 118.9(5) . . ?
C63 C62 S3 119.3(4) . . ?
C61 C62 S3 121.4(4) . . ?
C62 C63 C64 120.7(5) . . ?
C63 C64 C59 121.3(5) . . ?
C1 N1 C39 122.0(4) . . ?
C1 N1 C2 112.2(4) . . ?
C39 N1 C2 124.2(4) . . ?
C3 N2 C2 112.6(4) . . ?
C3 N2 C40 123.7(4) . . ?
C2 N2 C40 123.6(4) . . ?
C1 N3 C5 123.3(3) . . ?
C1 N3 C4 112.9(3) . . ?
C5 N3 C4 123.8(3) . . ?
C3 N4 C4 112.5(4) . . ?
C3 N4 C6 121.9(4) . . ?
C4 N4 C6 123.6(4) . . ?
C7 N5 C5 121.2(4) . . ?
C7 N5 C8 113.3(3) . . ?
C5 N5 C8 125.5(3) . . ?
C10 N6 C6 122.4(4) . . ?
C10 N6 C8 111.8(3) . . ?
C6 N6 C8 124.5(4) . . ?
C7 N7 C13 121.0(3) . . ?
C7 N7 C9 112.6(3) . . ?
C13 N7 C9 124.4(3) . . ?
C10 N8 C14 123.6(3) . . ?
C10 N8 C9 112.2(3) . . ?
C14 N8 C9 124.1(3) . . ?
C15 N9 C13 122.1(3) . . ?
C15 N9 C16 112.0(3) . . ?
C13 N9 C16 123.5(3) . . ?
C18 N10 C16 112.2(3) . . ?
C18 N10 C14 123.8(3) . . ?
C16 N10 C14 122.6(3) . . ?
C15 N11 C19 123.2(4) . . ?
C15 N11 C17 111.9(3) . . ?
C19 N11 C17 124.2(3) . . ?
C18 N12 C20 123.5(3) . . ?
C18 N12 C17 111.8(3) . . ?
C20 N12 C17 123.9(3) . . ?
C21 N13 C22 113.0(3) . . ?
C21 N13 C19 122.9(3) . . ?
C22 N13 C19 124.0(3) . . ?
C24 N14 C20 122.2(3) . . ?
C24 N14 C22 112.4(3) . . ?
C20 N14 C22 123.5(3) . . ?
C21 N15 C23 112.8(3) . . ?
C21 N15 C25 122.8(4) . . ?
C23 N15 C25 122.5(3) . . ?
C24 N16 C26 124.8(3) . . ?
C24 N16 C23 112.6(3) . . ?
C26 N16 C23 122.3(3) . . ?
C27 N17 C28 113.6(3) . . ?
C27 N17 C25 120.7(3) . . ?
C28 N17 C25 124.4(3) . . ?
C30 N18 C26 120.6(3) . . ?
C30 N18 C28 113.1(3) . . ?
C26 N18 C28 126.1(3) . . ?
C27 N19 C33 121.2(3) . . ?
C27 N19 C29 113.0(3) . . ?
C33 N19 C29 125.8(3) . . ?
C30 N20 C34 118.4(3) . . ?
C30 N20 C29 112.7(3) . . ?
C34 N20 C29 125.5(3) . . ?
C35 N21 C36 111.2(3) . . ?
C35 N21 C33 122.9(3) . . ?
C36 N21 C33 124.3(3) . . ?
C37 N22 C34 122.1(4) . . ?
C37 N22 C36 112.1(4) . . ?
C34 N22 C36 123.2(4) . . ?
C35 N23 C39 123.3(4) . . ?
C35 N23 C38 112.6(3) . . ?
C39 N23 C38 122.6(3) . . ?
C37 N24 C38 112.8(3) . . ?
C37 N24 C40 123.1(4) . . ?
C38 N24 C40 123.8(4) . . ?

loop_
_geom_bond_atom_site_label_1
_geom_bond_atom_site_label_2
_geom_bond_distance
_geom_bond_site_symmetry_2
_geom_bond_publ_flag
Ca1 O5W 2.403(4) . ?
Ca1 O2 2.419(3) . ?
Ca1 O3W 2.425(4) . ?
Ca1 O1 2.434(3) . ?
Ca1 O2W 2.439(4) . ?
Ca1 O10 2.465(3) 1_655 ?
Ca1 O4W 2.486(4) . ?
Ca1 O1W 2.652(7) . ?
Ca2 O7 2.399(3) . ?
Ca2 O9W 2.406(3) . ?
Ca2 O6W 2.407(4) . ?
Ca2 O8W 2.415(3) . ?
Ca2 O8 2.435(3) . ?
Ca2 O7W 2.445(4) . ?
Ca2 O5 2.494(3) 1_455 ?
Ca2 O10W 2.729(7) . ?
O1 C1 1.221(5) . ?
O2 C7 1.224(5) . ?
O3 C15 1.237(5) . ?
O4 C21 1.227(5) . ?
O5 C27 1.224(5) . ?
O6 C35 1.228(5) . ?
O7 C30 1.221(5) . ?
O8 C24 1.239(5) . ?
O9 C18 1.228(5) . ?
O10 C10 1.242(5) . ?
O11 C3 1.231(5) . ?
O12 C37 1.227(5) . ?
O13 S1 1.454(4) . ?
O14 S1 1.415(4) . ?
O15 S1 1.438(5) . ?
O16 S2 1.436(4) . ?
O17 S2 1.445(4) . ?
O18 S2 1.442(4) . ?
O19 S3 1.450(4) . ?
O20 S3 1.443(4) . ?
O21 S3 1.416(5) . ?
O22 S4 1.470(5) . ?
O23 S4 1.396(6) . ?
O24 S4 1.438(5) . ?
S1 C50 1.780(5) . ?
S2 C41 1.764(5) . ?
S3 C62 1.774(5) . ?
S4 C53 1.774(6) . ?
C1 N1 1.356(5) . ?
C1 N3 1.360(5) . ?
C2 N2 1.440(5) . ?
C2 N1 1.454(5) . ?
C2 C4 1.549(6) . ?
C3 N2 1.359(6) . ?
C3 N4 1.363(6) . ?
C4 N4 1.439(5) . ?
C4 N3 1.450(5) . ?
C5 N3 1.440(5) . ?
C5 N5 1.458(5) . ?
C6 N6 1.448(5) . ?
C6 N4 1.457(5) . ?
C7 N5 1.349(5) . ?
C7 N7 1.360(5) . ?
C8 N5 1.462(5) . ?
C8 N6 1.477(5) . ?
C8 C11 1.519(6) . ?
C8 C9 1.567(6) . ?
C9 N7 1.467(5) . ?
C9 N8 1.471(5) . ?
C9 C12 1.532(6) . ?
C10 N8 1.344(5) . ?
C10 N6 1.357(5) . ?
C13 N9 1.444(5) . ?
C13 N7 1.446(5) . ?
C14 N8 1.442(5) . ?
C14 N10 1.449(5) . ?
C15 N11 1.346(5) . ?
C15 N9 1.363(5) . ?
C16 N9 1.445(5) . ?
C16 N10 1.445(5) . ?
C16 C17 1.542(6) . ?
C17 N11 1.458(5) . ?
C17 N12 1.464(5) . ?
C18 N10 1.364(5) . ?
C18 N12 1.368(5) . ?
C19 N11 1.441(5) . ?
C19 N13 1.449(5) . ?
C20 N12 1.432(5) . ?
C20 N14 1.445(5) . ?
C21 N15 1.360(5) . ?
C21 N13 1.364(5) . ?
C22 N13 1.437(5) . ?
C22 N14 1.466(5) . ?
C22 C23 1.557(6) . ?
C23 N15 1.435(5) . ?
C23 N16 1.456(5) . ?
C24 N16 1.355(5) . ?
C24 N14 1.358(5) . ?
C25 N15 1.447(5) . ?
C25 N17 1.467(5) . ?
C26 N16 1.435(5) . ?
C26 N18 1.448(5) . ?
C27 N17 1.350(5) . ?
C27 N19 1.371(5) . ?
C28 N18 1.463(5) . ?
C28 N17 1.465(5) . ?
C28 C31 1.526(6) . ?
C28 C29 1.581(6) . ?
C29 N20 1.458(5) . ?
C29 N19 1.463(5) . ?
C29 C32 1.531(6) . ?
C30 N20 1.362(5) . ?
C30 N18 1.365(5) . ?
C33 N21 1.439(5) . ?
C33 N19 1.453(5) . ?
C34 N22 1.434(5) . ?
C34 N20 1.447(5) . ?
C35 N23 1.347(5) . ?
C35 N21 1.372(5) . ?
C36 N21 1.435(5) . ?
C36 N22 1.459(5) . ?
C36 C38 1.536(6) . ?
C37 N24 1.361(6) . ?
C37 N22 1.370(6) . ?
C38 N24 1.437(5) . ?
C38 N23 1.458(5) . ?
C39 N1 1.431(5) . ?
C39 N23 1.445(5) . ?
C40 N2 1.440(5) . ?
C40 N24 1.449(5) . ?
C41 C42 1.372(7) . ?
C41 C46 1.410(7) . ?
C42 C43 1.396(7) . ?
C43 C44 1.407(7) . ?
C44 C45 1.394(7) . ?
C44 C47 1.483(7) . ?
C45 C46 1.391(7) . ?
C47 C48 1.378(7) . ?
C47 C52 1.399(7) . ?
C48 C49 1.390(7) . ?
C49 C50 1.394(7) . ?
C50 C51 1.382(6) . ?
C51 C52 1.367(6) . ?
C53 C58 1.372(8) . ?
C53 C54 1.384(8) . ?
C54 C55 1.366(7) . ?
C55 C56 1.372(7) . ?
C56 C57 1.379(7) . ?
C56 C59 1.509(7) . ?
C57 C58 1.381(7) . ?
C59 C64 1.377(7) . ?
C59 C60 1.394(7) . ?
C60 C61 1.359(7) . ?
C61 C62 1.399(7) . ?
C62 C63 1.370(7) . ?
C63 C64 1.373(7) . ?

loop_
_geom_torsion_atom_site_label_1
_geom_torsion_atom_site_label_2
_geom_torsion_atom_site_label_3
_geom_torsion_atom_site_label_4
_geom_torsion
_geom_torsion_site_symmetry_1
_geom_torsion_site_symmetry_2
_geom_torsion_site_symmetry_3
_geom_torsion_site_symmetry_4
_geom_torsion_publ_flag
Ca1 O1 C1 N1 -174.1(4) . . . . ?
Ca1 O1 C1 N3 7.7(10) . . . . ?
N2 C2 C4 N4 7.1(4) . . . . ?
N1 C2 C4 N4 -113.2(3) . . . . ?
N2 C2 C4 N3 126.9(3) . . . . ?
N1 C2 C4 N3 6.6(4) . . . . ?
Ca1 O2 C7 N5 -16.2(10) . . . . ?
Ca1 O2 C7 N7 166.7(5) . . . . ?
N5 C8 C9 N7 -5.5(4) . . . . ?
N6 C8 C9 N7 111.4(3) . . . . ?
C11 C8 C9 N7 -127.6(4) . . . . ?
N5 C8 C9 N8 -122.8(3) . . . . ?
N6 C8 C9 N8 -5.9(4) . . . . ?
C11 C8 C9 N8 115.0(4) . . . . ?
N5 C8 C9 C12 115.2(4) . . . . ?
N6 C8 C9 C12 -127.9(4) . . . . ?
C11 C8 C9 C12 -6.9(5) . . . . ?
Ca1 O10 C10 N8 87.3(6) 1_455 . . . ?
Ca1 O10 C10 N6 -90.6(6) 1_455 . . . ?
N9 C16 C17 N11 2.6(4) . . . . ?
N10 C16 C17 N11 122.6(3) . . . . ?
N9 C16 C17 N12 -117.6(3) . . . . ?
N10 C16 C17 N12 2.4(4) . . . . ?
N13 C22 C23 N15 -5.0(4) . . . . ?
N14 C22 C23 N15 112.7(3) . . . . ?
N13 C22 C23 N16 -123.6(3) . . . . ?
N14 C22 C23 N16 -5.9(4) . . . . ?
Ca2 O8 C24 N16 -4.8(9) . . . . ?
Ca2 O8 C24 N14 174.8(4) . . . . ?
Ca2 O5 C27 N17 88.3(6) 1_655 . . . ?
Ca2 O5 C27 N19 -91.6(6) 1_655 . . . ?
N18 C28 C29 N20 9.8(4) . . . . ?
N17 C28 C29 N20 -107.5(3) . . . . ?
C31 C28 C29 N20 130.4(4) . . . . ?
N18 C28 C29 N19 126.6(3) . . . . ?
N17 C28 C29 N19 9.2(4) . . . . ?
C31 C28 C29 N19 -112.9(4) . . . . ?
N18 C28 C29 C32 -112.3(4) . . . . ?
N17 C28 C29 C32 130.4(4) . . . . ?
C31 C28 C29 C32 8.3(5) . . . . ?
Ca2 O7 C30 N20 -173.8(5) . . . . ?
Ca2 O7 C30 N18 7.1(10) . . . . ?
N21 C36 C38 N24 -126.2(3) . . . . ?
N22 C36 C38 N24 -6.2(4) . . . . ?
N21 C36 C38 N23 -5.4(4) . . . . ?
N22 C36 C38 N23 114.6(3) . . . . ?
O16 S2 C41 C42 106.3(5) . . . . ?
O18 S2 C41 C42 -13.8(5) . . . . ?
O17 S2 C41 C42 -132.9(4) . . . . ?
O16 S2 C41 C46 -75.0(5) . . . . ?
O18 S2 C41 C46 164.9(4) . . . . ?
O17 S2 C41 C46 45.8(5) . . . . ?
C46 C41 C42 C43 -2.5(8) . . . . ?
S2 C41 C42 C43 176.2(4) . . . . ?
C41 C42 C43 C44 0.3(8) . . . . ?
C42 C43 C44 C45 1.9(8) . . . . ?
C42 C43 C44 C47 -177.9(5) . . . . ?
C43 C44 C45 C46 -2.1(7) . . . . ?
C47 C44 C45 C46 177.7(4) . . . . ?
C44 C45 C46 C41 0.0(7) . . . . ?
C42 C41 C46 C45 2.3(7) . . . . ?
S2 C41 C46 C45 -176.4(4) . . . . ?
C45 C44 C47 C48 -137.9(5) . . . . ?
C43 C44 C47 C48 41.9(7) . . . . ?
C45 C44 C47 C52 40.6(7) . . . . ?
C43 C44 C47 C52 -139.6(5) . . . . ?
C52 C47 C48 C49 -1.7(8) . . . . ?
C44 C47 C48 C49 176.8(5) . . . . ?
C47 C48 C49 C50 2.1(8) . . . . ?
C48 C49 C50 C51 -0.6(8) . . . . ?
C48 C49 C50 S1 -177.3(4) . . . . ?
O14 S1 C50 C51 133.6(4) . . . . ?
O15 S1 C50 C51 -106.7(4) . . . . ?
O13 S1 C50 C51 12.7(5) . . . . ?
O14 S1 C50 C49 -49.7(5) . . . . ?
O15 S1 C50 C49 70.0(5) . . . . ?
O13 S1 C50 C49 -170.6(5) . . . . ?
C49 C50 C51 C52 -1.3(7) . . . . ?
S1 C50 C51 C52 175.5(4) . . . . ?
C50 C51 C52 C47 1.7(7) . . . . ?
C48 C47 C52 C51 -0.2(7) . . . . ?
C44 C47 C52 C51 -178.7(4) . . . . ?
O23 S4 C53 C58 25.7(6) . . . . ?
O24 S4 C53 C58 146.8(5) . . . . ?
O22 S4 C53 C58 -95.3(6) . . . . ?
O23 S4 C53 C54 -160.4(5) . . . . ?
O24 S4 C53 C54 -39.3(5) . . . . ?
O22 S4 C53 C54 78.6(5) . . . . ?
C58 C53 C54 C55 2.2(8) . . . . ?
S4 C53 C54 C55 -171.9(4) . . . . ?
C53 C54 C55 C56 0.9(8) . . . . ?
C54 C55 C56 C57 -4.1(8) . . . . ?
C54 C55 C56 C59 175.3(5) . . . . ?
C55 C56 C57 C58 4.4(7) . . . . ?
C59 C56 C57 C58 -175.1(4) . . . . ?
C54 C53 C58 C57 -1.9(8) . . . . ?
S4 C53 C58 C57 172.0(4) . . . . ?
C56 C57 C58 C53 -1.5(8) . . . . ?
C55 C56 C59 C64 162.4(5) . . . . ?
C57 C56 C59 C64 -18.2(7) . . . . ?
C55 C56 C59 C60 -16.4(7) . . . . ?
C57 C56 C59 C60 163.0(4) . . . . ?
C64 C59 C60 C61 -4.4(7) . . . . ?
C56 C59 C60 C61 174.5(4) . . . . ?
C59 C60 C61 C62 1.6(7) . . . . ?
C60 C61 C62 C63 1.9(7) . . . . ?
C60 C61 C62 S3 -171.6(4) . . . . ?
O21 S3 C62 C63 49.2(5) . . . . ?
O20 S3 C62 C63 -69.9(4) . . . . ?
O19 S3 C62 C63 170.2(4) . . . . ?
O21 S3 C62 C61 -137.3(4) . . . . ?
O20 S3 C62 C61 103.7(4) . . . . ?
O19 S3 C62 C61 -16.2(5) . . . . ?
C61 C62 C63 C64 -2.6(7) . . . . ?
S3 C62 C63 C64 171.2(4) . . . . ?
C62 C63 C64 C59 -0.3(7) . . . . ?
C60 C59 C64 C63 3.7(7) . . . . ?
C56 C59 C64 C63 -175.2(4) . . . . ?
O1 C1 N1 C39 -10.8(6) . . . . ?
N3 C1 N1 C39 167.6(3) . . . . ?
O1 C1 N1 C2 -177.3(4) . . . . ?
N3 C1 N1 C2 1.1(5) . . . . ?
N23 C39 N1 C1 106.8(4) . . . . ?
N23 C39 N1 C2 -88.4(5) . . . . ?
N2 C2 N1 C1 -116.6(4) . . . . ?
C4 C2 N1 C1 -5.0(4) . . . . ?
N2 C2 N1 C39 77.2(5) . . . . ?
C4 C2 N1 C39 -171.1(4) . . . . ?
O11 C3 N2 C2 176.5(4) . . . . ?
N4 C3 N2 C2 -0.7(5) . . . . ?
O11 C3 N2 C40 -0.9(7) . . . . ?
N4 C3 N2 C40 -178.1(4) . . . . ?
N1 C2 N2 C3 107.6(4) . . . . ?
C4 C2 N2 C3 -4.3(4) . . . . ?
N1 C2 N2 C40 -75.0(5) . . . . ?
C4 C2 N2 C40 173.2(4) . . . . ?
N24 C40 N2 C3 -97.1(5) . . . . ?
N24 C40 N2 C2 85.7(5) . . . . ?
O1 C1 N3 C5 3.5(7) . . . . ?
N1 C1 N3 C5 -174.9(4) . . . . ?
O1 C1 N3 C4 -177.8(4) . . . . ?
N1 C1 N3 C4 3.7(5) . . . . ?
N5 C5 N3 C1 -95.4(5) . . . . ?
N5 C5 N3 C4 86.1(5) . . . . ?
N4 C4 N3 C1 104.4(4) . . . . ?
C2 C4 N3 C1 -6.5(4) . . . . ?
N4 C4 N3 C5 -76.9(5) . . . . ?
C2 C4 N3 C5 172.1(4) . . . . ?
O11 C3 N4 C4 -171.2(4) . . . . ?
N2 C3 N4 C4 5.9(5) . . . . ?
O11 C3 N4 C6 -7.0(7) . . . . ?
N2 C3 N4 C6 170.2(3) . . . . ?
N3 C4 N4 C3 -118.9(4) . . . . ?
C2 C4 N4 C3 -8.2(4) . . . . ?
N3 C4 N4 C6 77.2(5) . . . . ?
C2 C4 N4 C6 -172.2(3) . . . . ?
N6 C6 N4 C3 110.1(5) . . . . ?
N6 C6 N4 C4 -87.5(5) . . . . ?
O2 C7 N5 C5 1.2(6) . . . . ?
N7 C7 N5 C5 178.7(3) . . . . ?
O2 C7 N5 C8 -178.8(4) . . . . ?
N7 C7 N5 C8 -1.2(5) . . . . ?
N3 C5 N5 C7 92.7(5) . . . . ?
N3 C5 N5 C8 -87.4(5) . . . . ?
N6 C8 N5 C7 -104.7(4) . . . . ?
C11 C8 N5 C7 128.7(4) . . . . ?
C9 C8 N5 C7 4.4(4) . . . . ?
N6 C8 N5 C5 75.3(5) . . . . ?
C11 C8 N5 C5 -51.2(5) . . . . ?
C9 C8 N5 C5 -175.6(3) . . . . ?
O10 C10 N6 C6 3.1(6) . . . . ?
N8 C10 N6 C6 -175.0(3) . . . . ?
O10 C10 N6 C8 170.9(4) . . . . ?
N8 C10 N6 C8 -7.3(5) . . . . ?
N4 C6 N6 C10 -106.2(5) . . . . ?
N4 C6 N6 C8 87.6(5) . . . . ?
N5 C8 N6 C10 117.3(4) . . . . ?
C11 C8 N6 C10 -115.6(4) . . . . ?
C9 C8 N6 C10 8.2(4) . . . . ?
N5 C8 N6 C6 -75.2(5) . . . . ?
C11 C8 N6 C6 51.8(5) . . . . ?
C9 C8 N6 C6 175.6(4) . . . . ?
O2 C7 N7 C13 10.2(6) . . . . ?
N5 C7 N7 C13 -167.3(3) . . . . ?
O2 C7 N7 C9 174.7(4) . . . . ?
N5 C7 N7 C9 -2.9(4) . . . . ?
N9 C13 N7 C7 -109.9(4) . . . . ?
N9 C13 N7 C9 87.6(4) . . . . ?
N8 C9 N7 C7 115.5(4) . . . . ?
C12 C9 N7 C7 -118.3(4) . . . . ?
C8 C9 N7 C7 5.3(4) . . . . ?
N8 C9 N7 C13 -80.7(4) . . . . ?
C12 C9 N7 C13 45.5(5) . . . . ?
C8 C9 N7 C13 169.2(3) . . . . ?
O10 C10 N8 C14 0.7(6) . . . . ?
N6 C10 N8 C14 178.9(3) . . . . ?
O10 C10 N8 C9 -175.3(4) . . . . ?
N6 C10 N8 C9 2.8(5) . . . . ?
N10 C14 N8 C10 100.6(4) . . . . ?
N10 C14 N8 C9 -83.8(5) . . . . ?
N7 C9 N8 C10 -107.6(4) . . . . ?
C12 C9 N8 C10 126.7(4) . . . . ?
C8 C9 N8 C10 2.3(4) . . . . ?
N7 C9 N8 C14 76.4(5) . . . . ?
C12 C9 N8 C14 -49.3(5) . . . . ?
C8 C9 N8 C14 -173.7(3) . . . . ?
O3 C15 N9 C13 -7.9(6) . . . . ?
N11 C15 N9 C13 169.9(3) . . . . ?
O3 C15 N9 C16 -171.1(4) . . . . ?
N11 C15 N9 C16 6.7(5) . . . . ?
N7 C13 N9 C15 115.3(4) . . . . ?
N7 C13 N9 C16 -83.4(5) . . . . ?
N10 C16 N9 C15 -118.1(4) . . . . ?
C17 C16 N9 C15 -5.6(4) . . . . ?
N10 C16 N9 C13 79.0(5) . . . . ?
C17 C16 N9 C13 -168.5(3) . . . . ?
O9 C18 N10 C16 175.6(4) . . . . ?
N12 C18 N10 C16 -2.3(5) . . . . ?
O9 C18 N10 C14 9.0(6) . . . . ?
N12 C18 N10 C14 -168.9(4) . . . . ?
N9 C16 N10 C18 111.7(4) . . . . ?
C17 C16 N10 C18 -0.2(4) . . . . ?
N9 C16 N10 C14 -81.5(5) . . . . ?
C17 C16 N10 C14 166.6(4) . . . . ?
N8 C14 N10 C18 -107.9(4) . . . . ?
N8 C14 N10 C16 86.8(5) . . . . ?
O3 C15 N11 C19 2.7(6) . . . . ?
N9 C15 N11 C19 -175.2(3) . . . . ?
O3 C15 N11 C17 173.1(4) . . . . ?
N9 C15 N11 C17 -4.8(5) . . . . ?
N13 C19 N11 C15 -104.0(4) . . . . ?
N13 C19 N11 C17 86.8(5) . . . . ?
N12 C17 N11 C15 112.7(4) . . . . ?
C16 C17 N11 C15 1.2(4) . . . . ?
N12 C17 N11 C19 -77.0(5) . . . . ?
C16 C17 N11 C19 171.5(3) . . . . ?
O9 C18 N12 C20 -3.5(6) . . . . ?
N10 C18 N12 C20 174.3(3) . . . . ?
O9 C18 N12 C17 -173.9(4) . . . . ?
N10 C18 N12 C17 4.0(5) . . . . ?
N14 C20 N12 C18 106.6(4) . . . . ?
N14 C20 N12 C17 -84.3(5) . . . . ?
N11 C17 N12 C18 -115.6(4) . . . . ?
C16 C17 N12 C18 -3.9(4) . . . . ?
N11 C17 N12 C20 74.1(5) . . . . ?
C16 C17 N12 C20 -174.2(3) . . . . ?
O4 C21 N13 C22 176.4(4) . . . . ?
N15 C21 N13 C22 -3.3(5) . . . . ?
O4 C21 N13 C19 -4.7(7) . . . . ?
N15 C21 N13 C19 175.5(3) . . . . ?
N14 C22 N13 C21 -104.5(4) . . . . ?
C23 C22 N13 C21 5.3(4) . . . . ?
N14 C22 N13 C19 76.6(5) . . . . ?
C23 C22 N13 C19 -173.6(3) . . . . ?
N11 C19 N13 C21 95.9(5) . . . . ?
N11 C19 N13 C22 -85.3(5) . . . . ?
O8 C24 N14 C20 13.5(6) . . . . ?
N16 C24 N14 C20 -166.9(3) . . . . ?
O8 C24 N14 C22 178.1(4) . . . . ?
N16 C24 N14 C22 -2.3(5) . . . . ?
N12 C20 N14 C24 -107.3(4) . . . . ?
N12 C20 N14 C22 89.8(4) . . . . ?
N13 C22 N14 C24 115.0(4) . . . . ?
C23 C22 N14 C24 5.2(4) . . . . ?
N13 C22 N14 C20 -80.6(5) . . . . ?
C23 C22 N14 C20 169.6(3) . . . . ?
O4 C21 N15 C23 179.9(4) . . . . ?
N13 C21 N15 C23 -0.4(5) . . . . ?
O4 C21 N15 C25 15.1(6) . . . . ?
N13 C21 N15 C25 -165.2(3) . . . . ?
N16 C23 N15 C21 114.4(4) . . . . ?
C22 C23 N15 C21 3.5(4) . . . . ?
N16 C23 N15 C25 -80.7(5) . . . . ?
C22 C23 N15 C25 168.3(3) . . . . ?
N17 C25 N15 C21 -106.5(4) . . . . ?
N17 C25 N15 C23 90.2(5) . . . . ?
O8 C24 N16 C26 -7.7(6) . . . . ?
N14 C24 N16 C26 172.6(3) . . . . ?
O8 C24 N16 C23 177.6(4) . . . . ?
N14 C24 N16 C23 -2.1(5) . . . . ?
N18 C26 N16 C24 98.0(5) . . . . ?
N18 C26 N16 C23 -87.7(4) . . . . ?
N15 C23 N16 C24 -105.9(4) . . . . ?
C22 C23 N16 C24 5.1(4) . . . . ?
N15 C23 N16 C26 79.2(5) . . . . ?
C22 C23 N16 C26 -169.7(3) . . . . ?
O5 C27 N17 C28 -173.1(4) . . . . ?
N19 C27 N17 C28 6.8(5) . . . . ?
O5 C27 N17 C25 -5.3(6) . . . . ?
N19 C27 N17 C25 174.6(3) . . . . ?
N18 C28 N17 C27 -118.9(4) . . . . ?
C31 C28 N17 C27 114.2(4) . . . . ?
C29 C28 N17 C27 -10.2(4) . . . . ?
N18 C28 N17 C25 73.9(5) . . . . ?
C31 C28 N17 C25 -53.1(5) . . . . ?
C29 C28 N17 C25 -177.5(3) . . . . ?
N15 C25 N17 C27 105.5(4) . . . . ?
N15 C25 N17 C28 -88.1(5) . . . . ?
O7 C30 N18 C26 -4.3(6) . . . . ?
N20 C30 N18 C26 176.4(3) . . . . ?
O7 C30 N18 C28 -178.6(4) . . . . ?
N20 C30 N18 C28 2.2(4) . . . . ?
N16 C26 N18 C30 -86.9(4) . . . . ?
N16 C26 N18 C28 86.5(5) . . . . ?
N17 C28 N18 C30 100.9(4) . . . . ?
C31 C28 N18 C30 -131.5(4) . . . . ?
C29 C28 N18 C30 -7.7(4) . . . . ?
N17 C28 N18 C26 -73.0(5) . . . . ?
C31 C28 N18 C26 54.6(5) . . . . ?
C29 C28 N18 C26 178.4(3) . . . . ?
O5 C27 N19 C33 -1.5(6) . . . . ?
N17 C27 N19 C33 178.5(3) . . . . ?
O5 C27 N19 C29 -179.8(4) . . . . ?
N17 C27 N19 C29 0.2(4) . . . . ?
N21 C33 N19 C27 -98.9(4) . . . . ?
N21 C33 N19 C29 79.1(5) . . . . ?
N20 C29 N19 C27 103.2(4) . . . . ?
C32 C29 N19 C27 -129.8(4) . . . . ?
C28 C29 N19 C27 -6.3(4) . . . . ?
N20 C29 N19 C33 -75.0(5) . . . . ?
C32 C29 N19 C33 52.0(5) . . . . ?
C28 C29 N19 C33 175.5(3) . . . . ?
O7 C30 N20 C34 -13.7(6) . . . . ?
N18 C30 N20 C34 165.5(3) . . . . ?
O7 C30 N20 C29 -174.0(4) . . . . ?
N18 C30 N20 C29 5.3(4) . . . . ?
N22 C34 N20 C30 114.5(4) . . . . ?
N22 C34 N20 C29 -88.0(5) . . . . ?
N19 C29 N20 C30 -118.8(4) . . . . ?
C32 C29 N20 C30 114.4(4) . . . . ?
C28 C29 N20 C30 -9.7(4) . . . . ?
N19 C29 N20 C34 82.6(5) . . . . ?
C32 C29 N20 C34 -44.2(5) . . . . ?
C28 C29 N20 C34 -168.3(4) . . . . ?
O6 C35 N21 C36 -176.7(4) . . . . ?
N23 C35 N21 C36 1.5(5) . . . . ?
O6 C35 N21 C33 -10.4(7) . . . . ?
N23 C35 N21 C33 167.8(4) . . . . ?
N22 C36 N21 C35 -109.1(4) . . . . ?
C38 C36 N21 C35 2.7(4) . . . . ?
N22 C36 N21 C33 84.9(5) . . . . ?
C38 C36 N21 C33 -163.4(4) . . . . ?
N19 C33 N21 C35 109.4(4) . . . . ?
N19 C33 N21 C36 -86.1(5) . . . . ?
O12 C37 N22 C34 11.7(7) . . . . ?
N24 C37 N22 C34 -167.8(3) . . . . ?
O12 C37 N22 C36 174.2(4) . . . . ?
N24 C37 N22 C36 -5.3(5) . . . . ?
N20 C34 N22 C37 -120.0(4) . . . . ?
N20 C34 N22 C36 79.5(5) . . . . ?
N21 C36 N22 C37 120.2(4) . . . . ?
C38 C36 N22 C37 7.2(4) . . . . ?
N21 C36 N22 C34 -77.5(5) . . . . ?
C38 C36 N22 C34 169.5(3) . . . . ?
O6 C35 N23 C39 6.2(7) . . . . ?
N21 C35 N23 C39 -172.0(4) . . . . ?
O6 C35 N23 C38 172.7(4) . . . . ?
N21 C35 N23 C38 -5.5(5) . . . . ?
N1 C39 N23 C35 -110.1(4) . . . . ?
N1 C39 N23 C38 84.7(5) . . . . ?
N24 C38 N23 C35 118.9(4) . . . . ?
C36 C38 N23 C35 6.8(4) . . . . ?
N24 C38 N23 C39 -74.4(5) . . . . ?
C36 C38 N23 C39 173.4(4) . . . . ?
O12 C37 N24 C38 -178.7(4) . . . . ?
N22 C37 N24 C38 0.8(5) . . . . ?
O12 C37 N24 C40 -4.1(7) . . . . ?
N22 C37 N24 C40 175.4(4) . . . . ?
N23 C38 N24 C37 -107.5(4) . . . . ?
C36 C38 N24 C37 3.6(4) . . . . ?
N23 C38 N24 C40 78.0(5) . . . . ?
C36 C38 N24 C40 -170.9(3) . . . . ?
N2 C40 N24 C37 97.8(5) . . . . ?
N2 C40 N24 C38 -88.2(5) . . . . ?

loop_
_platon_squeeze_void_nr
_platon_squeeze_void_average_x
_platon_squeeze_void_average_y
_platon_squeeze_void_average_z
_platon_squeeze_void_volume
_platon_squeeze_void_count_electrons
_platon_squeeze_void_content
1 -0.015 0.000 0.000 410 126 ' '
2 0.142 0.744 0.760 85 18 ' '
3 0.504 1.000 0.500 263 88 ' '
4 0.317 0.537 0.028 8 7 ' '
5 0.683 0.463 0.972 7 6 ' '
6 0.858 0.256 0.240 84 18 ' '
